data_7132599
loop_
_publ_author_name
'Guthardt, Robin'
'Jones, Cameron'

_publ_section_title
;
 A bromo(boryloxy) silylene and its heavier analogues.
;
_journal_issue 12
_journal_name_full 'Chemical communications (Cambridge, England)'
_journal_page_first 1583
_journal_page_last 1586
_journal_paper_doi 10.1039/d3cc05760g
_journal_volume 60
_journal_year 2024
_chemical_formula_sum 'C54 H76 B3 Br N6'
_chemical_formula_weight 921.54
_space_group_crystal_system monoclinic
_space_group_IT_number 14
_space_group_name_Hall '-P 2ybc'
_space_group_name_H-M_alt 'P 1 21/c 1'
_atom_sites_solution_hydrogens geom
_audit_creation_method SHELXL-2016/6
_audit_update_record
;
2023-11-23 deposited with the CCDC.	2024-01-09 downloaded from the CCDC.
;
_cell_angle_alpha 90
_cell_angle_beta 100.62(3)
_cell_angle_gamma 90
_cell_formula_units_Z 4
_cell_length_a 13.321(3)
_cell_length_b 20.663(4)
_cell_length_c 19.283(4)
_cell_measurement_reflns_used 10214
_cell_measurement_temperature 100(2)
_cell_measurement_theta_max 25.99
_cell_measurement_theta_min 1.46
_cell_volume 5217(2)
_computing_cell_refinement 'XDS (Kabsch, 1993)'
_computing_data_collection 'Blu-Ice (McPhillips, 2002)'
_computing_data_reduction 'XDS (Kabsch, 1993)'
_computing_molecular_graphics X-Seed
_computing_publication_material CifTAB
_computing_structure_refinement 'SHELXL-2016/6 (Sheldrick, 2016)'
_computing_structure_solution 'SHELXT 2014/5 (Sheldrick, 2014)'
_diffrn_ambient_temperature 100(2)
_diffrn_measured_fraction_theta_full 0.995
_diffrn_measured_fraction_theta_max 0.996
_diffrn_measurement_device_type 'ADSC Quantum 210r'
_diffrn_radiation_type Synchrotron
_diffrn_radiation_wavelength 0.7109
_diffrn_reflns_av_R_equivalents 0.0625
_diffrn_reflns_av_unetI/netI 0.0339
_diffrn_reflns_Laue_measured_fraction_full 0.995
_diffrn_reflns_Laue_measured_fraction_max 0.996
_diffrn_reflns_limit_h_max 16
_diffrn_reflns_limit_h_min -16
_diffrn_reflns_limit_k_max 25
_diffrn_reflns_limit_k_min -25
_diffrn_reflns_limit_l_max 23
_diffrn_reflns_limit_l_min -23
_diffrn_reflns_number 65586
_diffrn_reflns_point_group_measured_fraction_full 0.995
_diffrn_reflns_point_group_measured_fraction_max 0.996
_diffrn_reflns_theta_full 25.248
_diffrn_reflns_theta_max 25.999
_diffrn_reflns_theta_min 1.458
_diffrn_source 'Australian Synchrotron'
_exptl_absorpt_coefficient_mu 0.829
_exptl_absorpt_correction_T_max 'Value not reported by XDS'
_exptl_absorpt_correction_T_min 'Value not reported by XDS'
_exptl_absorpt_correction_type multi-scan
_exptl_absorpt_process_details XDS
_exptl_crystal_colour colorless
_exptl_crystal_density_diffrn 1.173
_exptl_crystal_description block
_exptl_crystal_F_000 1968
_exptl_crystal_size_max 0.100
_exptl_crystal_size_mid 0.080
_exptl_crystal_size_min 0.070
_refine_diff_density_max 2.125
_refine_diff_density_min -0.994
_refine_diff_density_rms 0.110
_refine_ls_extinction_method none
_refine_ls_goodness_of_fit_ref 1.059
_refine_ls_hydrogen_treatment constr
_refine_ls_matrix_type full
_refine_ls_number_parameters 593
_refine_ls_number_reflns 10214
_refine_ls_number_restraints 0
_refine_ls_restrained_S_all 1.059
_refine_ls_R_factor_all 0.0763
_refine_ls_R_factor_gt 0.0735
_refine_ls_shift/su_max 0.001
_refine_ls_shift/su_mean 0.000
_refine_ls_structure_factor_coef Fsqd
_refine_ls_weighting_details 'w=1/[\s^2^(Fo^2^)+(0.1508P)^2^+7.0816P] where P=(Fo^2^+2Fc^2^)/3'
_refine_ls_weighting_scheme calc
_refine_ls_wR_factor_gt 0.2287
_refine_ls_wR_factor_ref 0.2318
_reflns_Friedel_coverage 0.000
_reflns_number_gt 9411
_reflns_number_total 10214
_reflns_threshold_expression 'I > 2\s(I)'
_cod_data_source_file d3cc05760g2.cif
_cod_data_source_block Cj1637
_cod_depositor_comments 'Adding full bibliography for 7132597--7132603.cif.'
_cod_original_cell_volume 5216.7(19)
_cod_original_sg_symbol_H-M 'P 21/c'
_cod_database_code 7132599
_shelx_shelxl_version_number 2016/6
_shelx_space_group_comment
;
The symmetry employed for this shelxl refinement is uniquely defined
by the following loop, which should always be used as a source of
symmetry information in preference to the above space-group names.
They are only intended as comments.
;
_shelx_estimated_absorpt_t_min 0.922
_shelx_estimated_absorpt_t_max 0.944

loop_
_space_group_symop_operation_xyz
'x, y, z'
'-x, y+1/2, -z+1/2'
'-x, -y, -z'
'x, -y-1/2, z-1/2'

loop_
_atom_site_label
_atom_site_type_symbol
_atom_site_fract_x
_atom_site_fract_y
_atom_site_fract_z
_atom_site_U_iso_or_equiv
_atom_site_adp_type
_atom_site_occupancy
_atom_site_site_symmetry_order
_atom_site_calc_flag
_atom_site_refinement_flags_posn
_atom_site_refinement_flags_adp
_atom_site_refinement_flags_occupancy
_atom_site_disorder_assembly
_atom_site_disorder_group
Br1 Br 0.24795(3) 0.73549(2) 0.40185(2) 0.04279(17) Uani 1 1 d . . . . .
N1 N 0.19866(19) 0.78251(13) 0.53529(14) 0.0280(5) Uani 1 1 d . . . . .
C1 C 0.2195(3) 0.76487(16) 0.61154(19) 0.0325(7) Uani 1 1 d . . . . .
H1A H 0.166861 0.734797 0.622792 0.039 Uiso 1 1 calc R U . . .
H1B H 0.221486 0.803841 0.641636 0.039 Uiso 1 1 calc R U . . .
B1 B 0.2609(3) 0.74164(16) 0.50247(19) 0.0266(7) Uani 1 1 d . . . . .
N2 N 0.33158(19) 0.70585(13) 0.55120(14) 0.0287(5) Uani 1 1 d . . . . .
C2 C 0.3243(2) 0.73203(17) 0.62172(19) 0.0340(7) Uani 1 1 d . . . . .
H2A H 0.379567 0.763695 0.637620 0.041 Uiso 1 1 calc R U . . .
H2B H 0.329107 0.696812 0.656981 0.041 Uiso 1 1 calc R U . . .
B2 B 0.1171(2) 0.82734(17) 0.50811(19) 0.0282(7) Uani 1 1 d . . . . .
N3 N 0.0153(2) 0.82557(13) 0.52268(16) 0.0328(6) Uani 1 1 d . . . . .
C3 C -0.0393(2) 0.87806(17) 0.4889(2) 0.0386(8) Uani 1 1 d . . . . .
H3 H -0.108444 0.888130 0.490427 0.046 Uiso 1 1 calc R U . . .
B3 B 0.4151(2) 0.66364(16) 0.54203(18) 0.0277(7) Uani 1 1 d . . . . .
N4 N 0.11888(18) 0.88316(12) 0.46389(14) 0.0287(5) Uani 1 1 d . . . . .
C4 C 0.0214(2) 0.91190(16) 0.4541(2) 0.0360(7) Uani 1 1 d . . . . .
H4 H 0.001599 0.949644 0.426839 0.043 Uiso 1 1 calc R U . . .
N5 N 0.41436(19) 0.60844(13) 0.49599(14) 0.0299(5) Uani 1 1 d . . . . .
C5 C -0.0347(2) 0.77717(15) 0.55742(19) 0.0307(7) Uani 1 1 d . . . . .
N6 N 0.51870(19) 0.66819(12) 0.57915(14) 0.0282(5) Uani 1 1 d . . . . .
C6 C -0.0538(2) 0.78986(16) 0.62501(19) 0.0332(7) Uani 1 1 d . . . . .
C7 C -0.1085(3) 0.74375(18) 0.6562(2) 0.0363(7) Uani 1 1 d . . . . .
H7 H -0.124258 0.751718 0.701516 0.044 Uiso 1 1 calc R U . . .
C8 C -0.1398(2) 0.68644(17) 0.62117(19) 0.0368(7) Uani 1 1 d . . . . .
H8 H -0.175529 0.655046 0.643184 0.044 Uiso 1 1 calc R U . . .
C9 C -0.1195(2) 0.67470(16) 0.55499(19) 0.0358(7) Uani 1 1 d . . . . .
H9 H -0.141586 0.635178 0.531942 0.043 Uiso 1 1 calc R U . . .
C10 C -0.0667(2) 0.72001(16) 0.52059(19) 0.0322(7) Uani 1 1 d . . . . .
C11 C -0.0184(3) 0.85225(18) 0.6644(2) 0.0420(8) Uani 1 1 d . . . . .
H11 H 0.026741 0.875571 0.636589 0.050 Uiso 1 1 calc R U . . .
C12 C -0.1092(3) 0.8967(2) 0.6690(3) 0.0671(14) Uani 1 1 d . . . . .
H12A H -0.144105 0.908161 0.621366 0.101 Uiso 1 1 calc R U . . .
H12B H -0.084489 0.936066 0.694951 0.101 Uiso 1 1 calc R U . . .
H12C H -0.156884 0.874116 0.693776 0.101 Uiso 1 1 calc R U . . .
C13 C 0.0442(3) 0.8390(2) 0.7377(2) 0.0528(10) Uani 1 1 d . . . . .
H13A H 0.002021 0.815765 0.766087 0.079 Uiso 1 1 calc R U . . .
H13B H 0.067064 0.880070 0.760619 0.079 Uiso 1 1 calc R U . . .
H13C H 0.103829 0.812532 0.733256 0.079 Uiso 1 1 calc R U . . .
C14 C -0.0502(3) 0.70774(18) 0.4458(2) 0.0389(8) Uani 1 1 d . . . . .
H14 H -0.004463 0.742783 0.433798 0.047 Uiso 1 1 calc R U . . .
C15 C -0.1510(3) 0.7127(3) 0.3936(2) 0.0582(11) Uani 1 1 d . . . . .
H15A H -0.199821 0.681500 0.406542 0.087 Uiso 1 1 calc R U . . .
H15B H -0.139367 0.703085 0.345919 0.087 Uiso 1 1 calc R U . . .
H15C H -0.178457 0.756553 0.394797 0.087 Uiso 1 1 calc R U . . .
C16 C 0.0033(4) 0.6431(2) 0.4390(3) 0.0567(11) Uani 1 1 d . . . . .
H16A H 0.069118 0.642379 0.471577 0.085 Uiso 1 1 calc R U . . .
H16B H 0.014700 0.637884 0.390489 0.085 Uiso 1 1 calc R U . . .
H16C H -0.039568 0.607595 0.450485 0.085 Uiso 1 1 calc R U . . .
C17 C 0.1973(2) 0.91412(14) 0.43418(17) 0.0280(6) Uani 1 1 d . . . . .
C18 C 0.1909(2) 0.91386(15) 0.36101(18) 0.0313(6) Uani 1 1 d . . . . .
C19 C 0.2634(3) 0.94959(17) 0.33285(18) 0.0348(7) Uani 1 1 d . . . . .
H19 H 0.259806 0.950712 0.283208 0.042 Uiso 1 1 calc R U . . .
C20 C 0.3398(2) 0.98319(16) 0.3763(2) 0.0363(7) Uani 1 1 d . . . . .
H20 H 0.388259 1.007218 0.356356 0.044 Uiso 1 1 calc R U . . .
C21 C 0.3462(2) 0.98204(15) 0.44856(18) 0.0328(7) Uani 1 1 d . . . . .
H21 H 0.399704 1.005139 0.477660 0.039 Uiso 1 1 calc R U . . .
C22 C 0.2759(2) 0.94767(14) 0.47997(17) 0.0282(6) Uani 1 1 d . . . . .
C23 C 0.1082(3) 0.87678(17) 0.31144(19) 0.0377(7) Uani 1 1 d . . . . .
H23 H 0.075087 0.846237 0.340609 0.045 Uiso 1 1 calc R U . . .
C24 C 0.1508(4) 0.83701(19) 0.2569(2) 0.0499(10) Uani 1 1 d . . . . .
H24A H 0.175791 0.866146 0.223758 0.075 Uiso 1 1 calc R U . . .
H24B H 0.096830 0.809300 0.231103 0.075 Uiso 1 1 calc R U . . .
H24C H 0.207202 0.810012 0.280811 0.075 Uiso 1 1 calc R U . . .
C25 C 0.0251(3) 0.9227(2) 0.2731(2) 0.0514(10) Uani 1 1 d . . . . .
H25A H -0.004050 0.947450 0.307939 0.077 Uiso 1 1 calc R U . . .
H25B H -0.028879 0.897294 0.243828 0.077 Uiso 1 1 calc R U . . .
H25C H 0.055270 0.952448 0.243128 0.077 Uiso 1 1 calc R U . . .
C26 C 0.2832(2) 0.94617(16) 0.55941(17) 0.0312(6) Uani 1 1 d . . . . .
H26 H 0.271128 0.900394 0.572613 0.037 Uiso 1 1 calc R U . . .
C27 C 0.2009(3) 0.9876(2) 0.5838(2) 0.0446(9) Uani 1 1 d . . . . .
H27A H 0.210569 1.033021 0.572091 0.067 Uiso 1 1 calc R U . . .
H27B H 0.206267 0.983111 0.634937 0.067 Uiso 1 1 calc R U . . .
H27C H 0.133275 0.973062 0.559949 0.067 Uiso 1 1 calc R U . . .
C28 C 0.3877(3) 0.96594(19) 0.60088(19) 0.0398(8) Uani 1 1 d . . . . .
H28A H 0.440819 0.939414 0.585823 0.060 Uiso 1 1 calc R U . . .
H28B H 0.389283 0.959406 0.651401 0.060 Uiso 1 1 calc R U . . .
H28C H 0.400156 1.011680 0.591995 0.060 Uiso 1 1 calc R U . . .
C29 C 0.5150(2) 0.58396(16) 0.50611(18) 0.0336(7) Uani 1 1 d . . . . .
H29 H 0.536149 0.547965 0.481715 0.040 Uiso 1 1 calc R U . . .
C30 C 0.5760(2) 0.61859(16) 0.55472(17) 0.0320(7) Uani 1 1 d . . . . .
H30 H 0.646856 0.611086 0.570472 0.038 Uiso 1 1 calc R U . . .
C31 C 0.5658(2) 0.71920(15) 0.62468(17) 0.0283(6) Uani 1 1 d . . . . .
C32 C 0.5870(2) 0.77795(16) 0.59410(18) 0.0311(6) Uani 1 1 d . . . . .
C33 C 0.6254(3) 0.82865(17) 0.6395(2) 0.0383(7) Uani 1 1 d . . . . .
H33 H 0.638427 0.869461 0.620306 0.046 Uiso 1 1 calc R U . . .
C34 C 0.6448(3) 0.82030(19) 0.7120(2) 0.0414(8) Uani 1 1 d . . . . .
H34 H 0.670436 0.855340 0.741941 0.050 Uiso 1 1 calc R U . . .
C35 C 0.6269(3) 0.76113(19) 0.7408(2) 0.0404(8) Uani 1 1 d . . . . .
H35 H 0.641756 0.755563 0.790550 0.049 Uiso 1 1 calc R U . . .
C36 C 0.5873(2) 0.70939(18) 0.69765(18) 0.0348(7) Uani 1 1 d . . . . .
C37 C 0.5711(3) 0.78794(17) 0.51493(19) 0.0356(7) Uani 1 1 d . . . . .
H37 H 0.547867 0.746016 0.491430 0.043 Uiso 1 1 calc R U . . .
C38 C 0.4890(3) 0.83918(18) 0.4900(2) 0.0393(8) Uani 1 1 d . . . . .
H38A H 0.427723 0.829380 0.509407 0.059 Uiso 1 1 calc R U . . .
H38B H 0.471899 0.838910 0.438327 0.059 Uiso 1 1 calc R U . . .
H38C H 0.514945 0.881988 0.506280 0.059 Uiso 1 1 calc R U . . .
C39 C 0.6713(3) 0.8075(2) 0.4922(2) 0.0538(11) Uani 1 1 d . . . . .
H39A H 0.690830 0.851097 0.509823 0.081 Uiso 1 1 calc R U . . .
H39B H 0.661922 0.807222 0.440629 0.081 Uiso 1 1 calc R U . . .
H39C H 0.725161 0.776799 0.511779 0.081 Uiso 1 1 calc R U . . .
C40 C 0.5704(3) 0.6446(2) 0.7312(2) 0.0470(9) Uani 1 1 d . . . . .
H40 H 0.536136 0.614947 0.693011 0.056 Uiso 1 1 calc R U . . .
C41 C 0.5017(3) 0.6504(3) 0.7861(2) 0.0626(13) Uani 1 1 d . . . . .
H41A H 0.535188 0.677745 0.825188 0.094 Uiso 1 1 calc R U . . .
H41B H 0.489504 0.607331 0.804127 0.094 Uiso 1 1 calc R U . . .
H41C H 0.436457 0.669958 0.764405 0.094 Uiso 1 1 calc R U . . .
C42 C 0.6732(4) 0.6144(2) 0.7643(2) 0.0558(10) Uani 1 1 d . . . . .
H42A H 0.714821 0.608369 0.727797 0.084 Uiso 1 1 calc R U . . .
H42B H 0.661591 0.572415 0.785026 0.084 Uiso 1 1 calc R U . . .
H42C H 0.709023 0.643179 0.801091 0.084 Uiso 1 1 calc R U . . .
C43 C 0.3316(2) 0.57433(15) 0.45245(18) 0.0340(7) Uani 1 1 d . . . . .
C44 C 0.2596(3) 0.54278(17) 0.4851(2) 0.0385(8) Uani 1 1 d . . . . .
C45 C 0.1782(3) 0.51098(18) 0.4416(2) 0.0454(9) Uani 1 1 d . . . . .
H45 H 0.126916 0.490794 0.462319 0.055 Uiso 1 1 calc R U . . .
C46 C 0.1713(3) 0.50849(18) 0.3699(2) 0.0483(10) Uani 1 1 d . . . . .
H46 H 0.115546 0.486799 0.341476 0.058 Uiso 1 1 calc R U . . .
C47 C 0.2452(3) 0.53743(19) 0.3389(2) 0.0461(9) Uani 1 1 d . . . . .
H47 H 0.241007 0.534283 0.289307 0.055 Uiso 1 1 calc R U . . .
C48 C 0.3264(3) 0.57141(17) 0.37947(19) 0.0381(7) Uani 1 1 d . . . . .
C49 C 0.2671(3) 0.5387(2) 0.5647(2) 0.0521(10) Uani 1 1 d . . . . .
H49 H 0.332907 0.559008 0.587780 0.063 Uiso 1 1 calc R U . . .
C50 C 0.2669(4) 0.4669(2) 0.5899(3) 0.0603(11) Uani 1 1 d . . . . .
H50A H 0.203299 0.445882 0.567241 0.091 Uiso 1 1 calc R U . . .
H50B H 0.272113 0.465726 0.641215 0.091 Uiso 1 1 calc R U . . .
H50C H 0.325192 0.443995 0.576935 0.091 Uiso 1 1 calc R U . . .
C51 C 0.1810(5) 0.5731(3) 0.5905(3) 0.0720(14) Uani 1 1 d . . . . .
H51A H 0.177121 0.617925 0.573632 0.108 Uiso 1 1 calc R U . . .
H51B H 0.193534 0.572712 0.642176 0.108 Uiso 1 1 calc R U . . .
H51C H 0.116383 0.550984 0.572338 0.108 Uiso 1 1 calc R U . . .
C52 C 0.4071(3) 0.6007(2) 0.3425(2) 0.0442(8) Uani 1 1 d . . . . .
H52 H 0.452087 0.629359 0.376724 0.053 Uiso 1 1 calc R U . . .
C53 C 0.4731(4) 0.5466(2) 0.3196(2) 0.0552(10) Uani 1 1 d . . . . .
H53A H 0.502291 0.520330 0.360698 0.083 Uiso 1 1 calc R U . . .
H53B H 0.528306 0.565752 0.299152 0.083 Uiso 1 1 calc R U . . .
H53C H 0.430712 0.519175 0.284321 0.083 Uiso 1 1 calc R U . . .
C54 C 0.3620(4) 0.6411(2) 0.2771(2) 0.0544(10) Uani 1 1 d . . . . .
H54A H 0.322762 0.612811 0.241185 0.082 Uiso 1 1 calc R U . . .
H54B H 0.417496 0.661542 0.258099 0.082 Uiso 1 1 calc R U . . .
H54C H 0.316991 0.674528 0.290435 0.082 Uiso 1 1 calc R U . . .

loop_
_atom_site_aniso_label
_atom_site_aniso_U_11
_atom_site_aniso_U_22
_atom_site_aniso_U_33
_atom_site_aniso_U_23
_atom_site_aniso_U_13
_atom_site_aniso_U_12
Br1 0.0452(3) 0.0497(3) 0.0318(2) 0.00219(13) 0.00295(16) 0.01888(15)
N1 0.0211(12) 0.0283(12) 0.0327(14) 0.0016(10) 0.0004(10) 0.0027(10)
C1 0.0284(16) 0.0339(17) 0.0354(18) 0.0003(12) 0.0064(13) 0.0046(12)
B1 0.0270(16) 0.0288(16) 0.0235(16) -0.0012(12) 0.0032(13) 0.0018(13)
N2 0.0227(12) 0.0309(13) 0.0303(13) -0.0025(10) -0.0011(10) 0.0024(10)
C2 0.0251(15) 0.0411(18) 0.0330(17) -0.0032(13) -0.0019(13) 0.0102(13)
B2 0.0202(15) 0.0266(16) 0.0367(18) 0.0000(13) 0.0022(13) -0.0005(12)
N3 0.0207(12) 0.0285(13) 0.0481(16) 0.0073(12) 0.0032(11) 0.0012(10)
C3 0.0196(14) 0.0339(17) 0.060(2) 0.0094(15) 0.0024(14) 0.0037(12)
B3 0.0227(15) 0.0270(16) 0.0316(17) -0.0008(13) 0.0005(13) 0.0026(12)
N4 0.0184(11) 0.0269(12) 0.0383(14) 0.0031(10) -0.0012(10) 0.0008(9)
C4 0.0235(14) 0.0310(16) 0.051(2) 0.0086(14) 0.0011(13) 0.0054(12)
N5 0.0252(12) 0.0273(12) 0.0341(14) -0.0035(10) -0.0030(10) 0.0039(10)
C5 0.0178(13) 0.0274(14) 0.0453(19) 0.0045(13) 0.0014(12) -0.0014(11)
N6 0.0230(12) 0.0270(12) 0.0320(13) -0.0007(10) -0.0021(10) 0.0037(10)
C6 0.0219(14) 0.0317(16) 0.0443(18) 0.0014(14) 0.0014(12) -0.0019(12)
C7 0.0276(16) 0.0430(18) 0.0370(19) 0.0028(14) 0.0026(14) -0.0022(13)
C8 0.0265(15) 0.0363(17) 0.0456(19) 0.0076(14) 0.0015(13) -0.0036(13)
C9 0.0271(15) 0.0298(15) 0.0479(19) 0.0014(14) 0.0001(13) -0.0046(12)
C10 0.0221(14) 0.0309(15) 0.0421(18) 0.0026(13) 0.0022(12) 0.0016(12)
C11 0.0337(17) 0.0376(18) 0.055(2) -0.0089(16) 0.0092(15) -0.0049(14)
C12 0.041(2) 0.046(2) 0.114(4) -0.026(3) 0.012(2) -0.0001(18)
C13 0.048(2) 0.060(2) 0.051(2) -0.0161(19) 0.0100(18) -0.0142(19)
C14 0.0304(16) 0.0407(18) 0.045(2) -0.0024(15) 0.0048(14) -0.0020(14)
C15 0.046(2) 0.083(3) 0.044(2) -0.002(2) 0.0049(18) 0.010(2)
C16 0.054(2) 0.057(3) 0.062(3) -0.006(2) 0.018(2) 0.011(2)
C17 0.0202(13) 0.0255(14) 0.0367(16) 0.0031(12) 0.0010(11) 0.0012(11)
C18 0.0271(14) 0.0244(14) 0.0400(17) 0.0002(12) -0.0002(13) 0.0018(12)
C19 0.0350(16) 0.0360(16) 0.0330(16) 0.0037(13) 0.0048(13) 0.0034(13)
C20 0.0292(15) 0.0331(16) 0.0470(19) 0.0060(14) 0.0083(14) -0.0012(13)
C21 0.0242(14) 0.0294(15) 0.0428(18) 0.0018(13) 0.0012(12) -0.0019(12)
C22 0.0207(13) 0.0238(13) 0.0389(17) 0.0003(12) 0.0021(12) 0.0029(11)
C23 0.0393(17) 0.0315(16) 0.0372(17) 0.0013(13) -0.0065(14) -0.0025(14)
C24 0.070(3) 0.0371(19) 0.0381(19) -0.0033(15) -0.0015(18) -0.0021(18)
C25 0.044(2) 0.044(2) 0.055(2) 0.0023(17) -0.0199(17) -0.0009(17)
C26 0.0243(14) 0.0296(15) 0.0379(17) -0.0010(12) 0.0009(12) 0.0006(12)
C27 0.0377(18) 0.052(2) 0.042(2) -0.0081(16) 0.0019(15) 0.0142(16)
C28 0.0324(17) 0.047(2) 0.0377(18) -0.0052(15) -0.0003(14) 0.0000(14)
C29 0.0294(15) 0.0307(15) 0.0392(17) -0.0001(13) 0.0021(13) 0.0069(12)
C30 0.0238(14) 0.0324(16) 0.0376(17) 0.0009(13) -0.0002(12) 0.0089(12)
C31 0.0199(13) 0.0303(14) 0.0328(16) -0.0016(12) -0.0004(11) 0.0005(11)
C32 0.0226(14) 0.0306(15) 0.0388(18) -0.0002(13) 0.0027(12) 0.0028(12)
C33 0.0303(16) 0.0323(16) 0.050(2) -0.0015(14) 0.0020(14) -0.0008(13)
C34 0.0294(16) 0.0424(19) 0.050(2) -0.0131(16) -0.0001(14) -0.0075(14)
C35 0.0331(18) 0.055(2) 0.0306(18) -0.0061(14) -0.0007(14) -0.0074(15)
C36 0.0244(15) 0.0429(18) 0.0350(17) 0.0009(14) -0.0002(12) -0.0047(13)
C37 0.0335(16) 0.0351(17) 0.0378(18) 0.0052(14) 0.0060(13) 0.0054(13)
C38 0.0306(16) 0.0422(18) 0.0441(19) 0.0108(15) 0.0046(14) 0.0070(14)
C39 0.0371(19) 0.076(3) 0.050(2) 0.019(2) 0.0144(17) 0.0182(19)
C40 0.050(2) 0.054(2) 0.0327(18) 0.0082(16) -0.0033(15) -0.0166(18)
C41 0.042(2) 0.091(4) 0.052(2) 0.028(2) 0.0027(18) -0.010(2)
C42 0.060(3) 0.052(2) 0.054(2) 0.0154(19) 0.006(2) 0.004(2)
C43 0.0295(15) 0.0267(15) 0.0415(18) -0.0045(13) -0.0045(13) 0.0056(12)
C44 0.0324(16) 0.0304(16) 0.050(2) -0.0050(14) -0.0001(14) -0.0020(13)
C45 0.0373(18) 0.0318(17) 0.063(2) -0.0089(16) -0.0017(16) -0.0023(14)
C46 0.0388(19) 0.0355(18) 0.062(2) -0.0130(17) -0.0133(17) 0.0034(15)
C47 0.047(2) 0.045(2) 0.0394(19) -0.0079(16) -0.0090(16) 0.0108(17)
C48 0.0381(17) 0.0311(16) 0.0406(18) -0.0038(13) -0.0044(14) 0.0073(14)
C49 0.050(2) 0.052(2) 0.055(2) -0.0084(19) 0.0113(18) -0.0181(19)
C50 0.063(3) 0.055(3) 0.062(3) 0.003(2) 0.010(2) -0.013(2)
C51 0.090(4) 0.060(3) 0.072(3) -0.007(2) 0.030(3) 0.001(3)
C52 0.047(2) 0.048(2) 0.0346(18) -0.0017(15) 0.0005(15) 0.0037(17)
C53 0.055(2) 0.068(3) 0.042(2) 0.0014(19) 0.0062(18) 0.014(2)
C54 0.065(3) 0.060(3) 0.037(2) 0.0005(18) 0.0076(18) 0.014(2)

loop_
_atom_type_symbol
_atom_type_description
_atom_type_scat_dispersion_real
_atom_type_scat_dispersion_imag
_atom_type_scat_source
C C 0.0033 0.0016 'International Tables Vol C Tables 4.2.6.8 and 6.1.1.4'
H H 0.0000 0.0000 'International Tables Vol C Tables 4.2.6.8 and 6.1.1.4'
B B 0.0013 0.0007 'International Tables Vol C Tables 4.2.6.8 and 6.1.1.4'
Br Br -0.2901 2.4595 'International Tables Vol C Tables 4.2.6.8 and 6.1.1.4'
N N 0.0061 0.0033 'International Tables Vol C Tables 4.2.6.8 and 6.1.1.4'

loop_
_geom_angle_atom_site_label_1
_geom_angle_atom_site_label_2
_geom_angle_atom_site_label_3
_geom_angle
_geom_angle_site_symmetry_1
_geom_angle_site_symmetry_3
_geom_angle_publ_flag
B1 N1 B2 133.0(3) . . ?
B1 N1 C1 106.1(2) . . ?
B2 N1 C1 120.2(3) . . ?
N1 C1 C2 103.5(3) . . ?
N1 C1 H1A 111.1 . . ?
C2 C1 H1A 111.1 . . ?
N1 C1 H1B 111.1 . . ?
C2 C1 H1B 111.1 . . ?
H1A C1 H1B 109.0 . . ?
N2 B1 N1 113.0(3) . . ?
N2 B1 Br1 124.2(2) . . ?
N1 B1 Br1 122.8(2) . . ?
B1 N2 B3 131.9(3) . . ?
B1 N2 C2 105.7(2) . . ?
B3 N2 C2 120.8(3) . . ?
N2 C2 C1 104.8(3) . . ?
N2 C2 H2A 110.8 . . ?
C1 C2 H2A 110.8 . . ?
N2 C2 H2B 110.8 . . ?
C1 C2 H2B 110.8 . . ?
H2A C2 H2B 108.9 . . ?
N3 B2 N4 104.8(3) . . ?
N3 B2 N1 125.8(3) . . ?
N4 B2 N1 129.4(3) . . ?
C3 N3 C5 120.8(3) . . ?
C3 N3 B2 108.5(3) . . ?
C5 N3 B2 130.2(3) . . ?
C4 C3 N3 109.2(3) . . ?
C4 C3 H3 125.4 . . ?
N3 C3 H3 125.4 . . ?
N6 B3 N5 104.8(3) . . ?
N6 B3 N2 126.0(3) . . ?
N5 B3 N2 129.2(3) . . ?
C4 N4 C17 118.7(3) . . ?
C4 N4 B2 107.6(3) . . ?
C17 N4 B2 133.6(3) . . ?
C3 C4 N4 109.8(3) . . ?
C3 C4 H4 125.1 . . ?
N4 C4 H4 125.1 . . ?
C29 N5 C43 120.7(3) . . ?
C29 N5 B3 107.4(3) . . ?
C43 N5 B3 131.5(3) . . ?
C6 C5 C10 122.6(3) . . ?
C6 C5 N3 119.0(3) . . ?
C10 C5 N3 118.3(3) . . ?
C30 N6 B3 108.4(3) . . ?
C30 N6 C31 122.3(2) . . ?
B3 N6 C31 128.5(3) . . ?
C5 C6 C7 118.1(3) . . ?
C5 C6 C11 122.0(3) . . ?
C7 C6 C11 119.9(3) . . ?
C8 C7 C6 120.3(3) . . ?
C8 C7 H7 119.9 . . ?
C6 C7 H7 119.9 . . ?
C9 C8 C7 120.7(3) . . ?
C9 C8 H8 119.7 . . ?
C7 C8 H8 119.7 . . ?
C8 C9 C10 121.4(3) . . ?
C8 C9 H9 119.3 . . ?
C10 C9 H9 119.3 . . ?
C5 C10 C9 116.9(3) . . ?
C5 C10 C14 122.5(3) . . ?
C9 C10 C14 120.6(3) . . ?
C6 C11 C13 112.0(3) . . ?
C6 C11 C12 111.1(3) . . ?
C13 C11 C12 110.8(4) . . ?
C6 C11 H11 107.6 . . ?
C13 C11 H11 107.6 . . ?
C12 C11 H11 107.6 . . ?
C11 C12 H12A 109.5 . . ?
C11 C12 H12B 109.5 . . ?
H12A C12 H12B 109.5 . . ?
C11 C12 H12C 109.5 . . ?
H12A C12 H12C 109.5 . . ?
H12B C12 H12C 109.5 . . ?
C11 C13 H13A 109.5 . . ?
C11 C13 H13B 109.5 . . ?
H13A C13 H13B 109.5 . . ?
C11 C13 H13C 109.5 . . ?
H13A C13 H13C 109.5 . . ?
H13B C13 H13C 109.5 . . ?
C10 C14 C15 110.5(3) . . ?
C10 C14 C16 112.2(3) . . ?
C15 C14 C16 111.6(4) . . ?
C10 C14 H14 107.4 . . ?
C15 C14 H14 107.4 . . ?
C16 C14 H14 107.4 . . ?
C14 C15 H15A 109.5 . . ?
C14 C15 H15B 109.5 . . ?
H15A C15 H15B 109.5 . . ?
C14 C15 H15C 109.5 . . ?
H15A C15 H15C 109.5 . . ?
H15B C15 H15C 109.5 . . ?
C14 C16 H16A 109.5 . . ?
C14 C16 H16B 109.5 . . ?
H16A C16 H16B 109.5 . . ?
C14 C16 H16C 109.5 . . ?
H16A C16 H16C 109.5 . . ?
H16B C16 H16C 109.5 . . ?
C18 C17 C22 122.0(3) . . ?
C18 C17 N4 119.3(3) . . ?
C22 C17 N4 118.6(3) . . ?
C17 C18 C19 118.1(3) . . ?
C17 C18 C23 122.5(3) . . ?
C19 C18 C23 119.4(3) . . ?
C20 C19 C18 120.9(3) . . ?
C20 C19 H19 119.6 . . ?
C18 C19 H19 119.6 . . ?
C21 C20 C19 120.4(3) . . ?
C21 C20 H20 119.8 . . ?
C19 C20 H20 119.8 . . ?
C20 C21 C22 121.6(3) . . ?
C20 C21 H21 119.2 . . ?
C22 C21 H21 119.2 . . ?
C21 C22 C17 117.0(3) . . ?
C21 C22 C26 121.6(3) . . ?
C17 C22 C26 121.3(3) . . ?
C24 C23 C18 112.6(3) . . ?
C24 C23 C25 109.1(3) . . ?
C18 C23 C25 111.3(3) . . ?
C24 C23 H23 107.9 . . ?
C18 C23 H23 107.9 . . ?
C25 C23 H23 107.9 . . ?
C23 C24 H24A 109.5 . . ?
C23 C24 H24B 109.5 . . ?
H24A C24 H24B 109.5 . . ?
C23 C24 H24C 109.5 . . ?
H24A C24 H24C 109.5 . . ?
H24B C24 H24C 109.5 . . ?
C23 C25 H25A 109.5 . . ?
C23 C25 H25B 109.5 . . ?
H25A C25 H25B 109.5 . . ?
C23 C25 H25C 109.5 . . ?
H25A C25 H25C 109.5 . . ?
H25B C25 H25C 109.5 . . ?
C22 C26 C28 113.9(3) . . ?
C22 C26 C27 112.5(3) . . ?
C28 C26 C27 109.0(3) . . ?
C22 C26 H26 107.0 . . ?
C28 C26 H26 107.0 . . ?
C27 C26 H26 107.0 . . ?
C26 C27 H27A 109.5 . . ?
C26 C27 H27B 109.5 . . ?
H27A C27 H27B 109.5 . . ?
C26 C27 H27C 109.5 . . ?
H27A C27 H27C 109.5 . . ?
H27B C27 H27C 109.5 . . ?
C26 C28 H28A 109.5 . . ?
C26 C28 H28B 109.5 . . ?
H28A C28 H28B 109.5 . . ?
C26 C28 H28C 109.5 . . ?
H28A C28 H28C 109.5 . . ?
H28B C28 H28C 109.5 . . ?
C30 C29 N5 110.2(3) . . ?
C30 C29 H29 124.9 . . ?
N5 C29 H29 124.9 . . ?
C29 C30 N6 109.2(3) . . ?
C29 C30 H30 125.4 . . ?
N6 C30 H30 125.4 . . ?
C36 C31 C32 122.0(3) . . ?
C36 C31 N6 119.5(3) . . ?
C32 C31 N6 118.5(3) . . ?
C33 C32 C31 117.6(3) . . ?
C33 C32 C37 119.7(3) . . ?
C31 C32 C37 122.7(3) . . ?
C34 C33 C32 121.1(3) . . ?
C34 C33 H33 119.4 . . ?
C32 C33 H33 119.4 . . ?
C35 C34 C33 120.2(3) . . ?
C35 C34 H34 119.9 . . ?
C33 C34 H34 119.9 . . ?
C34 C35 C36 120.8(4) . . ?
C34 C35 H35 119.6 . . ?
C36 C35 H35 119.6 . . ?
C35 C36 C31 118.2(3) . . ?
C35 C36 C40 119.3(3) . . ?
C31 C36 C40 122.4(3) . . ?
C32 C37 C39 110.8(3) . . ?
C32 C37 C38 111.6(3) . . ?
C39 C37 C38 109.6(3) . . ?
C32 C37 H37 108.2 . . ?
C39 C37 H37 108.2 . . ?
C38 C37 H37 108.2 . . ?
C37 C38 H38A 109.5 . . ?
C37 C38 H38B 109.5 . . ?
H38A C38 H38B 109.5 . . ?
C37 C38 H38C 109.5 . . ?
H38A C38 H38C 109.5 . . ?
H38B C38 H38C 109.5 . . ?
C37 C39 H39A 109.5 . . ?
C37 C39 H39B 109.5 . . ?
H39A C39 H39B 109.5 . . ?
C37 C39 H39C 109.5 . . ?
H39A C39 H39C 109.5 . . ?
H39B C39 H39C 109.5 . . ?
C36 C40 C41 112.3(4) . . ?
C36 C40 C42 110.1(3) . . ?
C41 C40 C42 110.3(3) . . ?
C36 C40 H40 108.0 . . ?
C41 C40 H40 108.0 . . ?
C42 C40 H40 108.0 . . ?
C40 C41 H41A 109.5 . . ?
C40 C41 H41B 109.5 . . ?
H41A C41 H41B 109.5 . . ?
C40 C41 H41C 109.5 . . ?
H41A C41 H41C 109.5 . . ?
H41B C41 H41C 109.5 . . ?
C40 C42 H42A 109.5 . . ?
C40 C42 H42B 109.5 . . ?
H42A C42 H42B 109.5 . . ?
C40 C42 H42C 109.5 . . ?
H42A C42 H42C 109.5 . . ?
H42B C42 H42C 109.5 . . ?
C48 C43 C44 121.4(3) . . ?
C48 C43 N5 119.9(3) . . ?
C44 C43 N5 118.6(3) . . ?
C43 C44 C45 117.7(4) . . ?
C43 C44 C49 123.8(3) . . ?
C45 C44 C49 118.4(3) . . ?
C46 C45 C44 121.5(4) . . ?
C46 C45 H45 119.3 . . ?
C44 C45 H45 119.3 . . ?
C45 C46 C47 120.0(3) . . ?
C45 C46 H46 120.0 . . ?
C47 C46 H46 120.0 . . ?
C46 C47 C48 121.0(4) . . ?
C46 C47 H47 119.5 . . ?
C48 C47 H47 119.5 . . ?
C43 C48 C47 118.3(4) . . ?
C43 C48 C52 123.1(3) . . ?
C47 C48 C52 118.5(3) . . ?
C51 C49 C44 113.2(4) . . ?
C51 C49 C50 107.5(4) . . ?
C44 C49 C50 111.3(4) . . ?
C51 C49 H49 108.2 . . ?
C44 C49 H49 108.2 . . ?
C50 C49 H49 108.2 . . ?
C49 C50 H50A 109.5 . . ?
C49 C50 H50B 109.5 . . ?
H50A C50 H50B 109.5 . . ?
C49 C50 H50C 109.5 . . ?
H50A C50 H50C 109.5 . . ?
H50B C50 H50C 109.5 . . ?
C49 C51 H51A 109.5 . . ?
C49 C51 H51B 109.5 . . ?
H51A C51 H51B 109.5 . . ?
C49 C51 H51C 109.5 . . ?
H51A C51 H51C 109.5 . . ?
H51B C51 H51C 109.5 . . ?
C48 C52 C53 109.7(3) . . ?
C48 C52 C54 113.4(3) . . ?
C53 C52 C54 108.5(3) . . ?
C48 C52 H52 108.4 . . ?
C53 C52 H52 108.4 . . ?
C54 C52 H52 108.4 . . ?
C52 C53 H53A 109.5 . . ?
C52 C53 H53B 109.5 . . ?
H53A C53 H53B 109.5 . . ?
C52 C53 H53C 109.5 . . ?
H53A C53 H53C 109.5 . . ?
H53B C53 H53C 109.5 . . ?
C52 C54 H54A 109.5 . . ?
C52 C54 H54B 109.5 . . ?
H54A C54 H54B 109.5 . . ?
C52 C54 H54C 109.5 . . ?
H54A C54 H54C 109.5 . . ?
H54B C54 H54C 109.5 . . ?

loop_
_geom_bond_atom_site_label_1
_geom_bond_atom_site_label_2
_geom_bond_distance
_geom_bond_site_symmetry_2
_geom_bond_publ_flag
Br1 B1 1.920(4) . ?
N1 B1 1.412(4) . ?
N1 B2 1.450(4) . ?
N1 C1 1.491(4) . ?
C1 C2 1.533(4) . ?
C1 H1A 0.9900 . ?
C1 H1B 0.9900 . ?
B1 N2 1.411(4) . ?
N2 B3 1.450(4) . ?
N2 C2 1.483(4) . ?
C2 H2A 0.9900 . ?
C2 H2B 0.9900 . ?
B2 N3 1.436(4) . ?
B2 N4 1.437(4) . ?
N3 C3 1.398(4) . ?
N3 C5 1.434(4) . ?
C3 C4 1.339(5) . ?
C3 H3 0.9500 . ?
B3 N6 1.436(4) . ?
B3 N5 1.444(4) . ?
N4 C4 1.409(4) . ?
N4 C17 1.431(4) . ?
C4 H4 0.9500 . ?
N5 C29 1.413(4) . ?
N5 C43 1.440(4) . ?
C5 C6 1.398(5) . ?
C5 C10 1.404(5) . ?
N6 C30 1.409(4) . ?
N6 C31 1.440(4) . ?
C6 C7 1.401(5) . ?
C6 C11 1.526(5) . ?
C7 C8 1.389(5) . ?
C7 H7 0.9500 . ?
C8 C9 1.374(5) . ?
C8 H8 0.9500 . ?
C9 C10 1.408(5) . ?
C9 H9 0.9500 . ?
C10 C14 1.521(5) . ?
C11 C13 1.528(6) . ?
C11 C12 1.533(5) . ?
C11 H11 1.0000 . ?
C12 H12A 0.9800 . ?
C12 H12B 0.9800 . ?
C12 H12C 0.9800 . ?
C13 H13A 0.9800 . ?
C13 H13B 0.9800 . ?
C13 H13C 0.9800 . ?
C14 C15 1.525(6) . ?
C14 C16 1.531(6) . ?
C14 H14 1.0000 . ?
C15 H15A 0.9800 . ?
C15 H15B 0.9800 . ?
C15 H15C 0.9800 . ?
C16 H16A 0.9800 . ?
C16 H16B 0.9800 . ?
C16 H16C 0.9800 . ?
C17 C18 1.398(5) . ?
C17 C22 1.420(4) . ?
C18 C19 1.402(5) . ?
C18 C23 1.525(4) . ?
C19 C20 1.381(5) . ?
C19 H19 0.9500 . ?
C20 C21 1.380(5) . ?
C20 H20 0.9500 . ?
C21 C22 1.400(4) . ?
C21 H21 0.9500 . ?
C22 C26 1.517(5) . ?
C23 C24 1.524(5) . ?
C23 C25 1.539(5) . ?
C23 H23 1.0000 . ?
C24 H24A 0.9800 . ?
C24 H24B 0.9800 . ?
C24 H24C 0.9800 . ?
C25 H25A 0.9800 . ?
C25 H25B 0.9800 . ?
C25 H25C 0.9800 . ?
C26 C28 1.529(4) . ?
C26 C27 1.531(5) . ?
C26 H26 1.0000 . ?
C27 H27A 0.9800 . ?
C27 H27B 0.9800 . ?
C27 H27C 0.9800 . ?
C28 H28A 0.9800 . ?
C28 H28B 0.9800 . ?
C28 H28C 0.9800 . ?
C29 C30 1.330(5) . ?
C29 H29 0.9500 . ?
C30 H30 0.9500 . ?
C31 C36 1.398(5) . ?
C31 C32 1.401(5) . ?
C32 C33 1.401(5) . ?
C32 C37 1.516(5) . ?
C33 C34 1.383(5) . ?
C33 H33 0.9500 . ?
C34 C35 1.382(6) . ?
C34 H34 0.9500 . ?
C35 C36 1.397(5) . ?
C35 H35 0.9500 . ?
C36 C40 1.522(5) . ?
C37 C39 1.533(5) . ?
C37 C38 1.535(5) . ?
C37 H37 1.0000 . ?
C38 H38A 0.9800 . ?
C38 H38B 0.9800 . ?
C38 H38C 0.9800 . ?
C39 H39A 0.9800 . ?
C39 H39B 0.9800 . ?
C39 H39C 0.9800 . ?
C40 C41 1.527(6) . ?
C40 C42 1.533(6) . ?
C40 H40 1.0000 . ?
C41 H41A 0.9800 . ?
C41 H41B 0.9800 . ?
C41 H41C 0.9800 . ?
C42 H42A 0.9800 . ?
C42 H42B 0.9800 . ?
C42 H42C 0.9800 . ?
C43 C48 1.397(5) . ?
C43 C44 1.402(5) . ?
C44 C45 1.406(5) . ?
C44 C49 1.522(6) . ?
C45 C46 1.369(6) . ?
C45 H45 0.9500 . ?
C46 C47 1.378(6) . ?
C46 H46 0.9500 . ?
C47 C48 1.401(5) . ?
C47 H47 0.9500 . ?
C48 C52 1.520(6) . ?
C49 C51 1.509(7) . ?
C49 C50 1.560(7) . ?
C49 H49 1.0000 . ?
C50 H50A 0.9800 . ?
C50 H50B 0.9800 . ?
C50 H50C 0.9800 . ?
C51 H51A 0.9800 . ?
C51 H51B 0.9800 . ?
C51 H51C 0.9800 . ?
C52 C53 1.536(6) . ?
C52 C54 1.538(5) . ?
C52 H52 1.0000 . ?
C53 H53A 0.9800 . ?
C53 H53B 0.9800 . ?
C53 H53C 0.9800 . ?
C54 H54A 0.9800 . ?
C54 H54B 0.9800 . ?
C54 H54C 0.9800 . ?

loop_
_geom_torsion_atom_site_label_1
_geom_torsion_atom_site_label_2
_geom_torsion_atom_site_label_3
_geom_torsion_atom_site_label_4
_geom_torsion
_geom_torsion_site_symmetry_1
_geom_torsion_site_symmetry_2
_geom_torsion_site_symmetry_3
_geom_torsion_site_symmetry_4
_geom_torsion_publ_flag
B1 N1 C1 C2 21.5(3) . . . . ?
B2 N1 C1 C2 -166.1(3) . . . . ?
B2 N1 B1 N2 -180.0(3) . . . . ?
C1 N1 B1 N2 -9.1(4) . . . . ?
B2 N1 B1 Br1 -0.7(5) . . . . ?
C1 N1 B1 Br1 170.2(2) . . . . ?
N1 B1 N2 B3 -173.2(3) . . . . ?
Br1 B1 N2 B3 7.5(5) . . . . ?
N1 B1 N2 C2 -8.1(4) . . . . ?
Br1 B1 N2 C2 172.7(2) . . . . ?
B1 N2 C2 C1 21.2(3) . . . . ?
B3 N2 C2 C1 -171.6(3) . . . . ?
N1 C1 C2 N2 -26.2(3) . . . . ?
B1 N1 B2 N3 123.5(4) . . . . ?
C1 N1 B2 N3 -46.4(5) . . . . ?
B1 N1 B2 N4 -58.7(5) . . . . ?
C1 N1 B2 N4 131.4(4) . . . . ?
N4 B2 N3 C3 -0.4(4) . . . . ?
N1 B2 N3 C3 177.9(3) . . . . ?
N4 B2 N3 C5 172.3(3) . . . . ?
N1 B2 N3 C5 -9.4(6) . . . . ?
C5 N3 C3 C4 -173.0(3) . . . . ?
B2 N3 C3 C4 0.4(4) . . . . ?
B1 N2 B3 N6 127.6(4) . . . . ?
C2 N2 B3 N6 -35.8(5) . . . . ?
B1 N2 B3 N5 -53.3(5) . . . . ?
C2 N2 B3 N5 143.3(3) . . . . ?
N3 B2 N4 C4 0.1(4) . . . . ?
N1 B2 N4 C4 -178.0(3) . . . . ?
N3 B2 N4 C17 176.0(3) . . . . ?
N1 B2 N4 C17 -2.1(6) . . . . ?
N3 C3 C4 N4 -0.3(4) . . . . ?
C17 N4 C4 C3 -176.5(3) . . . . ?
B2 N4 C4 C3 0.1(4) . . . . ?
N6 B3 N5 C29 -1.2(3) . . . . ?
N2 B3 N5 C29 179.5(3) . . . . ?
N6 B3 N5 C43 171.0(3) . . . . ?
N2 B3 N5 C43 -8.2(6) . . . . ?
C3 N3 C5 C6 -80.2(4) . . . . ?
B2 N3 C5 C6 107.9(4) . . . . ?
C3 N3 C5 C10 96.9(4) . . . . ?
B2 N3 C5 C10 -75.0(5) . . . . ?
N5 B3 N6 C30 1.1(3) . . . . ?
N2 B3 N6 C30 -179.7(3) . . . . ?
N5 B3 N6 C31 170.9(3) . . . . ?
N2 B3 N6 C31 -9.8(5) . . . . ?
C10 C5 C6 C7 -1.0(5) . . . . ?
N3 C5 C6 C7 175.9(3) . . . . ?
C10 C5 C6 C11 180.0(3) . . . . ?
N3 C5 C6 C11 -3.1(5) . . . . ?
C5 C6 C7 C8 1.8(5) . . . . ?
C11 C6 C7 C8 -179.1(3) . . . . ?
C6 C7 C8 C9 -1.4(5) . . . . ?
C7 C8 C9 C10 0.0(5) . . . . ?
C6 C5 C10 C9 -0.3(5) . . . . ?
N3 C5 C10 C9 -177.3(3) . . . . ?
C6 C5 C10 C14 177.1(3) . . . . ?
N3 C5 C10 C14 0.1(5) . . . . ?
C8 C9 C10 C5 0.8(5) . . . . ?
C8 C9 C10 C14 -176.6(3) . . . . ?
C5 C6 C11 C13 -126.5(4) . . . . ?
C7 C6 C11 C13 54.5(4) . . . . ?
C5 C6 C11 C12 109.0(4) . . . . ?
C7 C6 C11 C12 -70.0(5) . . . . ?
C5 C10 C14 C15 -107.5(4) . . . . ?
C9 C10 C14 C15 69.8(4) . . . . ?
C5 C10 C14 C16 127.2(4) . . . . ?
C9 C10 C14 C16 -55.5(4) . . . . ?
C4 N4 C17 C18 -70.8(4) . . . . ?
B2 N4 C17 C18 113.7(4) . . . . ?
C4 N4 C17 C22 105.4(3) . . . . ?
B2 N4 C17 C22 -70.2(4) . . . . ?
C22 C17 C18 C19 -1.8(4) . . . . ?
N4 C17 C18 C19 174.2(3) . . . . ?
C22 C17 C18 C23 178.6(3) . . . . ?
N4 C17 C18 C23 -5.4(4) . . . . ?
C17 C18 C19 C20 1.1(5) . . . . ?
C23 C18 C19 C20 -179.4(3) . . . . ?
C18 C19 C20 C21 0.1(5) . . . . ?
C19 C20 C21 C22 -0.5(5) . . . . ?
C20 C21 C22 C17 -0.2(4) . . . . ?
C20 C21 C22 C26 179.8(3) . . . . ?
C18 C17 C22 C21 1.4(4) . . . . ?
N4 C17 C22 C21 -174.6(3) . . . . ?
C18 C17 C22 C26 -178.5(3) . . . . ?
N4 C17 C22 C26 5.4(4) . . . . ?
C17 C18 C23 C24 -133.0(3) . . . . ?
C19 C18 C23 C24 47.5(4) . . . . ?
C17 C18 C23 C25 104.1(4) . . . . ?
C19 C18 C23 C25 -75.4(4) . . . . ?
C21 C22 C26 C28 -18.1(4) . . . . ?
C17 C22 C26 C28 161.8(3) . . . . ?
C21 C22 C26 C27 106.5(3) . . . . ?
C17 C22 C26 C27 -73.6(4) . . . . ?
C43 N5 C29 C30 -172.2(3) . . . . ?
B3 N5 C29 C30 1.0(4) . . . . ?
N5 C29 C30 N6 -0.3(4) . . . . ?
B3 N6 C30 C29 -0.5(4) . . . . ?
C31 N6 C30 C29 -171.1(3) . . . . ?
C30 N6 C31 C36 -85.7(4) . . . . ?
B3 N6 C31 C36 105.7(4) . . . . ?
C30 N6 C31 C32 95.5(4) . . . . ?
B3 N6 C31 C32 -73.1(4) . . . . ?
C36 C31 C32 C33 -3.7(5) . . . . ?
N6 C31 C32 C33 175.1(3) . . . . ?
C36 C31 C32 C37 175.6(3) . . . . ?
N6 C31 C32 C37 -5.5(4) . . . . ?
C31 C32 C33 C34 2.0(5) . . . . ?
C37 C32 C33 C34 -177.3(3) . . . . ?
C32 C33 C34 C35 0.4(5) . . . . ?
C33 C34 C35 C36 -1.3(6) . . . . ?
C34 C35 C36 C31 -0.3(5) . . . . ?
C34 C35 C36 C40 178.9(4) . . . . ?
C32 C31 C36 C35 2.8(5) . . . . ?
N6 C31 C36 C35 -176.0(3) . . . . ?
C32 C31 C36 C40 -176.3(3) . . . . ?
N6 C31 C36 C40 4.9(5) . . . . ?
C33 C32 C37 C39 57.9(4) . . . . ?
C31 C32 C37 C39 -121.5(4) . . . . ?
C33 C32 C37 C38 -64.7(4) . . . . ?
C31 C32 C37 C38 116.0(3) . . . . ?
C35 C36 C40 C41 56.0(5) . . . . ?
C31 C36 C40 C41 -124.8(4) . . . . ?
C35 C36 C40 C42 -67.3(5) . . . . ?
C31 C36 C40 C42 111.8(4) . . . . ?
C29 N5 C43 C48 -69.5(4) . . . . ?
B3 N5 C43 C48 119.1(4) . . . . ?
C29 N5 C43 C44 108.4(4) . . . . ?
B3 N5 C43 C44 -63.0(5) . . . . ?
C48 C43 C44 C45 -3.5(5) . . . . ?
N5 C43 C44 C45 178.6(3) . . . . ?
C48 C43 C44 C49 173.8(3) . . . . ?
N5 C43 C44 C49 -4.0(5) . . . . ?
C43 C44 C45 C46 2.6(5) . . . . ?
C49 C44 C45 C46 -174.9(4) . . . . ?
C44 C45 C46 C47 0.1(6) . . . . ?
C45 C46 C47 C48 -2.0(6) . . . . ?
C44 C43 C48 C47 1.8(5) . . . . ?
N5 C43 C48 C47 179.6(3) . . . . ?
C44 C43 C48 C52 -175.4(3) . . . . ?
N5 C43 C48 C52 2.5(5) . . . . ?
C46 C47 C48 C43 1.1(5) . . . . ?
C46 C47 C48 C52 178.3(3) . . . . ?
C43 C44 C49 C51 115.9(4) . . . . ?
C45 C44 C49 C51 -66.7(5) . . . . ?
C43 C44 C49 C50 -122.8(4) . . . . ?
C45 C44 C49 C50 54.5(5) . . . . ?
C43 C48 C52 C53 105.6(4) . . . . ?
C47 C48 C52 C53 -71.5(4) . . . . ?
C43 C48 C52 C54 -133.0(4) . . . . ?
C47 C48 C52 C54 49.9(5) . . . . ?
